data_7062581
loop_
_publ_author_name
'Ozturk, Ibrahim I.'
'Turk, Kadriye'
'Grze\'skiewicz, Anita M.'
'Kubicki, Maciej'
'Banti, Christina N.'
'Hadjikakou, Sotiris K.'

_publ_section_title
;
 Heteroleptic six-coordinate bismuth(iii) complexes with 2-acetylthiophene
 thiosemicarbazones: synthesis, characterization, and biological
 properties
;
_journal_issue 27
_journal_name_full 'New Journal of Chemistry'
_journal_page_first 12779
_journal_page_last 12789
_journal_paper_doi 10.1039/D3NJ01411H
_journal_volume 47
_journal_year 2023
_chemical_formula_moiety 'C21 H27 Bi Cl3 N9 S6'
_chemical_formula_sum 'C21 H27 Bi Cl3 N9 S6'
_chemical_formula_weight 913.20
_space_group_crystal_system triclinic
_space_group_IT_number 2
_space_group_name_Hall '-P 1'
_space_group_name_H-M_alt 'P -1'
_atom_sites_solution_hydrogens geom
_atom_sites_solution_primary dual
_audit_creation_date 2023-03-03
_audit_creation_method
;
Olex2 1.5
(compiled 2022.04.07 svn.rca3783a0 for OlexSys, GUI svn.r6498)
;
_audit_update_record
;
2023-03-22 deposited with the CCDC.	2023-06-05 downloaded from the CCDC.
;
_cell_angle_alpha 70.310(5)
_cell_angle_beta 84.830(4)
_cell_angle_gamma 88.196(4)
_cell_formula_units_Z 2
_cell_length_a 7.8136(3)
_cell_length_b 12.7560(7)
_cell_length_c 17.6388(11)
_cell_measurement_reflns_used 5450
_cell_measurement_temperature 100.00(10)
_cell_measurement_theta_max 26.8250
_cell_measurement_theta_min 4.0440
_cell_volume 1648.53(16)
_computing_cell_refinement 'CrysAlisPro 1.171.38.46 (Rigaku OD, 2015)'
_computing_data_collection 'CrysAlisPro 1.171.38.46 (Rigaku OD, 2015)'
_computing_data_reduction 'CrysAlisPro 1.171.38.46 (Rigaku OD, 2015)'
_computing_molecular_graphics 'Olex2 1.5 (Dolomanov et al., 2009)'
_computing_publication_material 'Olex2 1.5 (Dolomanov et al., 2009)'
_computing_structure_refinement 'SHELXL 2018/3 (Sheldrick, 2015)'
_computing_structure_solution 'SHELXT 2014/4 (Sheldrick, 2014)'
_diffrn_ambient_environment N~2~
_diffrn_ambient_temperature 100.00(10)
_diffrn_detector 'CCD plate'
_diffrn_detector_area_resol_mean 16.2413
_diffrn_detector_type Eos
_diffrn_measured_fraction_theta_full 0.980
_diffrn_measured_fraction_theta_max 0.897
_diffrn_measurement_details
;
List of Runs (angles in degrees, time in seconds):

  # Type    Start    End  Width  t~exp~   \w     \q     \k     \f   Frames
#--------------------------------------------------------------------------
  1  \w    -35.00   3.00   1.00    7.50    --  -29.93 -57.00  60.00   38
  2  \w    -20.00   6.00   1.00    7.50    --  -29.93 -99.00 120.00   26
  3  \w    -57.00  81.00   1.00    7.50    --   30.40 -57.00 150.00  138
  4  \w     -4.00 107.00   1.00    7.50    --   30.40  57.00   0.00  111
  5  \w     58.00  83.00   1.00    2.06    --    0.23 -37.00 -90.00   25
  6  \w     12.00  37.00   1.00    2.06    --    0.23 -37.00 -90.00   25
  7  \w    -15.00 131.00   1.00    7.50    --   30.40  77.00  60.00  146
  8  \w     34.00  59.00   1.00    2.06    --    0.23-178.00 -30.00   25
  9  \w     71.00 103.00   1.00    2.06    --    0.23-178.00 -30.00   32
 10  \w    -44.00   1.00   1.00    7.50    --   30.40 125.00-150.00   45
 11  \w    -88.00 -63.00   1.00    2.06    --    0.23 -37.00 -90.00   25
;
_diffrn_measurement_device 'four-circle diffractometer'
_diffrn_measurement_device_type 'Xcalibur, Eos'
_diffrn_measurement_method '\w scans'
_diffrn_orient_matrix_type 'CrysAlisPro convention (1999,Acta A55,543-557)'
_diffrn_orient_matrix_UB_11 0.0256221000
_diffrn_orient_matrix_UB_12 -0.0301519000
_diffrn_orient_matrix_UB_13 0.0390108000
_diffrn_orient_matrix_UB_21 -0.0086052000
_diffrn_orient_matrix_UB_22 0.0489159000
_diffrn_orient_matrix_UB_23 0.0106418000
_diffrn_orient_matrix_UB_31 -0.0870484000
_diffrn_orient_matrix_UB_32 -0.0136341000
_diffrn_orient_matrix_UB_33 0.0142176000
_diffrn_radiation_monochromator graphite
_diffrn_radiation_probe x-ray
_diffrn_radiation_type MoK\a
_diffrn_radiation_wavelength 0.71073
_diffrn_reflns_av_R_equivalents 0.0188
_diffrn_reflns_av_unetI/netI 0.0319
_diffrn_reflns_Laue_measured_fraction_full 0.980
_diffrn_reflns_Laue_measured_fraction_max 0.897
_diffrn_reflns_limit_h_max 9
_diffrn_reflns_limit_h_min -9
_diffrn_reflns_limit_k_max 16
_diffrn_reflns_limit_k_min -15
_diffrn_reflns_limit_l_max 10
_diffrn_reflns_limit_l_min -22
_diffrn_reflns_number 10860
_diffrn_reflns_point_group_measured_fraction_full 0.980
_diffrn_reflns_point_group_measured_fraction_max 0.897
_diffrn_reflns_theta_full 25.242
_diffrn_reflns_theta_max 26.912
_diffrn_reflns_theta_min 3.225
_diffrn_source 'fine-focus sealed X-ray tube'
_diffrn_source_type 'Enhance (Mo) X-ray Source'
_exptl_absorpt_coefficient_mu 6.001
_exptl_absorpt_correction_T_max 1.00000
_exptl_absorpt_correction_T_min 0.67791
_exptl_absorpt_correction_type multi-scan
_exptl_absorpt_process_details
;
CrysAlisPro 1.171.38.46 (Rigaku Oxford Diffraction, 2015)
Empirical absorption correction using spherical harmonics,
 implemented in SCALE3 ABSPACK scaling algorithm.
;
_exptl_crystal_colour 'clear light yellow'
_exptl_crystal_colour_lustre clear
_exptl_crystal_colour_modifier light
_exptl_crystal_colour_primary yellow
_exptl_crystal_density_diffrn 1.840
_exptl_crystal_description block
_exptl_crystal_F_000 892
_exptl_crystal_size_max 0.4
_exptl_crystal_size_mid 0.4
_exptl_crystal_size_min 0.2
_refine_diff_density_max 1.007
_refine_diff_density_min -1.171
_refine_diff_density_rms 0.091
_refine_ls_extinction_method none
_refine_ls_goodness_of_fit_ref 1.062
_refine_ls_hydrogen_treatment constr
_refine_ls_matrix_type full
_refine_ls_number_parameters 364
_refine_ls_number_reflns 6403
_refine_ls_number_restraints 0
_refine_ls_restrained_S_all 1.062
_refine_ls_R_factor_all 0.0220
_refine_ls_R_factor_gt 0.0198
_refine_ls_shift/su_max 0.003
_refine_ls_shift/su_mean 0.000
_refine_ls_structure_factor_coef Fsqd
_refine_ls_weighting_details 'w=1/[\s^2^(Fo^2^)+(0.0182P)^2^+0.1637P] where P=(Fo^2^+2Fc^2^)/3'
_refine_ls_weighting_scheme calc
_refine_ls_wR_factor_gt 0.0434
_refine_ls_wR_factor_ref 0.0442
_reflns_Friedel_coverage 0.000
_reflns_number_gt 6061
_reflns_number_total 6403
_reflns_threshold_expression 'I > 2\s(I)'
_cod_data_source_file d3nj01411h2.cif
_cod_data_source_block ibo_83_lt_spr
_cod_database_code 7062581
_shelx_shelxl_version_number 2018/3
_shelx_space_group_comment
;
The symmetry employed for this shelxl refinement is uniquely defined
by the following loop, which should always be used as a source of
symmetry information in preference to the above space-group names.
They are only intended as comments.
;
_shelx_estimated_absorpt_t_max 0.380
_shelx_estimated_absorpt_t_min 0.198
_olex2_refinement_description
;
1. Fixed Uiso
 At 1.2 times of:
  All C(H) groups, All N(H) groups, All N(H,H) groups
 At 1.5 times of:
  All C(H,H,H) groups
2.a Aromatic/amide H refined with riding coordinates:
 N28(H28), N8(H8), N48(H48), C44(H44), C4(H4), C22(H22), C24(H24), C2(H2),
 C3(H3), C42(H42), C43(H43), C23(H23)
2.b X=CH2 refined with riding coordinates:
 N30(H30A,H30B), N10(H10A,H10B), N50(H50A,H50B)
2.c Idealised Me refined as rotating group:
 C26'(H26A,H26B,H26C), C46'(H46A,H46B,H46C), C6'(H6'A,H6'B,H6'C)
;
_olex2_date_sample_data_collection 2021-04-28
_olex2_submission_special_instructions 'No special instructions were received'
_oxdiff_exptl_absorpt_empirical_details
;
Empirical correction (ABSPACK) includes:
- Absorption correction using spherical harmonics
- Frame scaling
;
_oxdiff_exptl_absorpt_empirical_full_max 1.509
_oxdiff_exptl_absorpt_empirical_full_min 0.778

loop_
_space_group_symop_operation_xyz
'x, y, z'
'-x, -y, -z'

loop_
_atom_site_label
_atom_site_type_symbol
_atom_site_fract_x
_atom_site_fract_y
_atom_site_fract_z
_atom_site_U_iso_or_equiv
_atom_site_adp_type
_atom_site_occupancy
_atom_site_site_symmetry_order
_atom_site_calc_flag
_atom_site_refinement_flags_posn
_atom_site_refinement_flags_adp
_atom_site_refinement_flags_occupancy
_atom_site_disorder_assembly
_atom_site_disorder_group
Bi1 Bi 0.46669(2) 0.81172(2) 0.35414(2) 0.01109(4) Uani 1 1 d . . . . .
Cl1 Cl 0.55888(9) 0.87304(7) 0.19673(4) 0.01995(16) Uani 1 1 d . . . . .
Cl2 Cl 0.66745(8) 0.62139(6) 0.40917(4) 0.01512(15) Uani 1 1 d . . . . .
Cl3 Cl 0.24442(10) 0.97071(7) 0.34472(5) 0.02330(17) Uani 1 1 d . . . . .
S29 S 0.38844(10) 0.79147(7) 0.52165(4) 0.02013(17) Uani 1 1 d . . . . .
S9 S 0.22161(10) 0.66089(7) 0.32769(4) 0.01961(17) Uani 1 1 d . . . . .
S49 S 0.73870(10) 0.94637(6) 0.34343(4) 0.01893(17) Uani 1 1 d . . . . .
S41 S 0.99478(10) 0.75727(7) 0.71813(5) 0.02058(17) Uani 1 1 d . . . . .
S1 S -0.16226(9) 0.86796(7) -0.01080(5) 0.02012(17) Uani 1 1 d . . . . .
S21 S 0.71418(12) 0.46883(7) 0.85829(5) 0.0287(2) Uani 1 1 d . . . . .
N30 N 0.5513(3) 0.6021(2) 0.59770(14) 0.0175(5) Uani 1 1 d . . . . .
H30A H 0.597508 0.556519 0.640275 0.021 Uiso 1 1 calc R U . . .
H30B H 0.547290 0.583372 0.554232 0.021 Uiso 1 1 calc R U . . .
N28 N 0.4960(3) 0.7245(2) 0.66601(14) 0.0161(5) Uani 1 1 d . . . . .
H28 H 0.457517 0.789238 0.667834 0.019 Uiso 1 1 calc R U . . .
N8 N 0.1906(3) 0.7725(2) 0.17223(13) 0.0143(5) Uani 1 1 d . . . . .
H8 H 0.303369 0.777823 0.165694 0.017 Uiso 1 1 calc R U . . .
N48 N 0.8572(3) 0.8060(2) 0.47752(14) 0.0151(5) Uani 1 1 d . . . . .
H48 H 0.863412 0.755796 0.453236 0.018 Uiso 1 1 calc R U . . .
N10 N -0.0602(3) 0.7299(2) 0.25202(15) 0.0204(6) Uani 1 1 d . . . . .
H10A H -0.115828 0.760677 0.208662 0.024 Uiso 1 1 calc R U . . .
H10B H -0.117724 0.700957 0.299531 0.024 Uiso 1 1 calc R U . . .
N47 N 0.9063(3) 0.7809(2) 0.55549(14) 0.0136(5) Uani 1 1 d . . . . .
N7 N 0.0920(3) 0.8104(2) 0.10708(14) 0.0138(5) Uani 1 1 d . . . . .
N27 N 0.5653(3) 0.6485(2) 0.73218(14) 0.0166(5) Uani 1 1 d . . . . .
N50 N 0.8001(3) 0.9804(2) 0.47881(16) 0.0269(7) Uani 1 1 d . . . . .
H50A H 0.837027 0.960517 0.527367 0.032 Uiso 1 1 calc R U . . .
H50B H 0.763176 1.048710 0.455871 0.032 Uiso 1 1 calc R U . . .
C29 C 0.4883(3) 0.6979(2) 0.59902(17) 0.0150(6) Uani 1 1 d . . . . .
C49 C 0.8003(3) 0.9085(2) 0.44085(17) 0.0147(6) Uani 1 1 d . . . . .
C26' C 0.5011(4) 0.7849(3) 0.80255(19) 0.0221(7) Uani 1 1 d . . . . .
H26A H 0.583577 0.844093 0.773253 0.033 Uiso 1 1 calc R U . . .
H26B H 0.486695 0.779060 0.859595 0.033 Uiso 1 1 calc R U . . .
H26C H 0.390158 0.802478 0.779225 0.033 Uiso 1 1 calc R U . . .
C9 C 0.1081(4) 0.7273(2) 0.24586(17) 0.0139(6) Uani 1 1 d . . . . .
C44 C 1.1175(4) 0.5708(3) 0.71328(18) 0.0210(7) Uani 1 1 d . . . . .
H44 H 1.151652 0.510147 0.695513 0.025 Uiso 1 1 calc R U . . .
C46' C 1.0176(4) 0.6027(2) 0.54414(17) 0.0179(7) Uani 1 1 d . . . . .
H46A H 0.911461 0.563174 0.545134 0.027 Uiso 1 1 calc R U . . .
H46B H 1.103517 0.549352 0.571910 0.027 Uiso 1 1 calc R U . . .
H46C H 1.061548 0.640900 0.487986 0.027 Uiso 1 1 calc R U . . .
C26 C 0.5664(4) 0.6766(3) 0.79577(17) 0.0158(6) Uani 1 1 d . . . . .
C46 C 0.9813(3) 0.6863(2) 0.58588(17) 0.0127(6) Uani 1 1 d . . . . .
C45 C 1.0336(3) 0.6623(2) 0.66780(17) 0.0150(6) Uani 1 1 d . . . . .
C6 C 0.1701(4) 0.8504(2) 0.03571(17) 0.0137(6) Uani 1 1 d . . . . .
C4 C 0.1024(4) 0.9268(2) -0.11268(17) 0.0161(6) Uani 1 1 d . . . . .
H4 H 0.217503 0.940121 -0.135960 0.019 Uiso 1 1 calc R U . . .
C22 C 0.7930(5) 0.4329(3) 0.9510(2) 0.0320(8) Uani 1 1 d . . . . .
H22 H 0.847451 0.363759 0.976151 0.038 Uiso 1 1 calc R U . . .
C24 C 0.6827(4) 0.6073(3) 0.93538(19) 0.0257(8) Uani 1 1 d . . . . .
H24 H 0.654097 0.671174 0.950184 0.031 Uiso 1 1 calc R U . . .
C2 C -0.1923(4) 0.9230(3) -0.11192(19) 0.0209(7) Uani 1 1 d . . . . .
H2 H -0.302037 0.932910 -0.132620 0.025 Uiso 1 1 calc R U . . .
C3 C -0.0435(4) 0.9504(3) -0.15866(18) 0.0206(7) Uani 1 1 d . . . . .
H3 H -0.036549 0.982075 -0.215913 0.025 Uiso 1 1 calc R U . . .
C6' C 0.3612(4) 0.8621(3) 0.01669(18) 0.0194(7) Uani 1 1 d . . . . .
H6'A H 0.409711 0.893443 0.053736 0.029 Uiso 1 1 calc R U . . .
H6'B H 0.386505 0.911719 -0.039078 0.029 Uiso 1 1 calc R U . . .
H6'C H 0.412257 0.788786 0.022989 0.029 Uiso 1 1 calc R U . . .
C5 C 0.0584(3) 0.8825(2) -0.03077(17) 0.0146(6) Uani 1 1 d . . . . .
C42 C 1.0888(4) 0.6711(3) 0.80065(19) 0.0247(7) Uani 1 1 d . . . . .
H42 H 1.098150 0.688250 0.848498 0.030 Uiso 1 1 calc R U . . .
C43 C 1.1484(4) 0.5756(3) 0.79009(19) 0.0268(8) Uani 1 1 d . . . . .
H43 H 1.204519 0.518407 0.829610 0.032 Uiso 1 1 calc R U . . .
C25 C 0.6443(4) 0.5960(3) 0.86380(18) 0.0179(7) Uani 1 1 d . . . . .
C23 C 0.7696(5) 0.5131(3) 0.9844(2) 0.0332(9) Uani 1 1 d . . . . .
H23 H 0.807187 0.507258 1.035426 0.040 Uiso 1 1 calc R U . . .

loop_
_atom_site_aniso_label
_atom_site_aniso_U_11
_atom_site_aniso_U_22
_atom_site_aniso_U_33
_atom_site_aniso_U_23
_atom_site_aniso_U_13
_atom_site_aniso_U_12
Bi1 0.01111(6) 0.01187(6) 0.01042(6) -0.00358(4) -0.00236(4) 0.00058(4)
Cl1 0.0166(3) 0.0299(4) 0.0120(3) -0.0049(3) -0.0011(3) -0.0062(3)
Cl2 0.0165(3) 0.0135(4) 0.0153(3) -0.0050(3) -0.0006(3) 0.0013(3)
Cl3 0.0252(4) 0.0243(4) 0.0200(4) -0.0070(3) -0.0064(3) 0.0124(3)
S29 0.0253(4) 0.0213(4) 0.0126(4) -0.0049(3) -0.0025(3) 0.0108(3)
S9 0.0250(4) 0.0177(4) 0.0135(4) 0.0001(3) -0.0066(3) -0.0066(3)
S49 0.0223(4) 0.0169(4) 0.0154(4) -0.0004(3) -0.0082(3) -0.0054(3)
S41 0.0224(4) 0.0246(5) 0.0191(4) -0.0123(4) -0.0050(3) 0.0014(3)
S1 0.0153(4) 0.0264(5) 0.0185(4) -0.0064(3) -0.0034(3) -0.0037(3)
S21 0.0415(5) 0.0222(5) 0.0248(4) -0.0094(4) -0.0118(4) 0.0050(4)
N30 0.0260(14) 0.0151(14) 0.0125(13) -0.0054(11) -0.0047(10) 0.0024(11)
N28 0.0235(13) 0.0115(13) 0.0140(13) -0.0047(11) -0.0054(10) 0.0051(11)
N8 0.0098(11) 0.0196(14) 0.0121(12) -0.0026(11) -0.0038(9) -0.0003(10)
N48 0.0208(13) 0.0117(13) 0.0158(13) -0.0072(11) -0.0067(10) 0.0010(10)
N10 0.0156(13) 0.0274(16) 0.0133(13) -0.0015(12) 0.0021(10) 0.0010(11)
N47 0.0148(12) 0.0157(14) 0.0121(12) -0.0062(11) -0.0052(10) 0.0002(10)
N7 0.0144(12) 0.0156(13) 0.0126(12) -0.0053(11) -0.0040(10) -0.0004(10)
N27 0.0172(13) 0.0160(14) 0.0146(13) -0.0022(11) -0.0021(10) -0.0002(11)
N50 0.0461(18) 0.0137(14) 0.0262(15) -0.0098(12) -0.0219(13) 0.0112(13)
C29 0.0136(14) 0.0139(16) 0.0168(15) -0.0044(13) 0.0002(12) -0.0014(12)
C49 0.0124(14) 0.0146(16) 0.0176(15) -0.0049(13) -0.0048(11) -0.0017(12)
C26' 0.0289(17) 0.0211(18) 0.0199(17) -0.0107(14) -0.0052(14) 0.0012(14)
C9 0.0184(15) 0.0118(15) 0.0134(15) -0.0067(12) -0.0012(12) -0.0012(12)
C44 0.0258(17) 0.0195(17) 0.0173(16) -0.0047(14) -0.0056(13) 0.0013(14)
C46' 0.0248(16) 0.0149(16) 0.0141(15) -0.0044(13) -0.0050(12) 0.0026(13)
C26 0.0154(14) 0.0183(16) 0.0154(15) -0.0078(13) 0.0004(12) -0.0040(12)
C46 0.0106(13) 0.0112(15) 0.0166(15) -0.0051(12) -0.0010(11) -0.0012(11)
C45 0.0141(14) 0.0165(16) 0.0144(15) -0.0048(13) -0.0006(11) -0.0031(12)
C6 0.0161(14) 0.0120(15) 0.0143(15) -0.0058(12) -0.0020(12) -0.0007(12)
C4 0.0181(15) 0.0160(16) 0.0147(15) -0.0055(13) -0.0022(12) -0.0022(12)
C22 0.042(2) 0.025(2) 0.0267(19) -0.0029(16) -0.0142(16) 0.0017(16)
C24 0.0372(19) 0.0234(19) 0.0203(17) -0.0107(15) -0.0107(15) 0.0038(15)
C2 0.0203(16) 0.0232(18) 0.0234(17) -0.0111(14) -0.0111(13) -0.0005(13)
C3 0.0286(17) 0.0204(18) 0.0151(16) -0.0076(14) -0.0077(13) 0.0008(14)
C6' 0.0169(15) 0.0242(18) 0.0162(15) -0.0051(14) -0.0020(12) -0.0023(13)
C5 0.0132(14) 0.0148(16) 0.0172(15) -0.0069(13) -0.0025(12) -0.0011(12)
C42 0.0247(17) 0.037(2) 0.0146(16) -0.0103(15) -0.0036(13) -0.0064(15)
C43 0.0301(18) 0.031(2) 0.0154(16) -0.0007(15) -0.0081(14) -0.0010(15)
C25 0.0209(16) 0.0159(16) 0.0158(15) -0.0039(13) -0.0010(12) -0.0023(13)
C23 0.048(2) 0.036(2) 0.0156(17) -0.0065(16) -0.0130(16) 0.0048(18)

loop_
_atom_type_symbol
_atom_type_description
_atom_type_scat_dispersion_real
_atom_type_scat_dispersion_imag
_atom_type_scat_source
C C 0.0033 0.0016 'International Tables Vol C Tables 4.2.6.8 and 6.1.1.4'
H H 0.0000 0.0000 'International Tables Vol C Tables 4.2.6.8 and 6.1.1.4'
Bi Bi -4.1077 10.2566 'International Tables Vol C Tables 4.2.6.8 and 6.1.1.4'
Cl Cl 0.1484 0.1585 'International Tables Vol C Tables 4.2.6.8 and 6.1.1.4'
N N 0.0061 0.0033 'International Tables Vol C Tables 4.2.6.8 and 6.1.1.4'
S S 0.1246 0.1234 'International Tables Vol C Tables 4.2.6.8 and 6.1.1.4'

loop_
_geom_angle_atom_site_label_1
_geom_angle_atom_site_label_2
_geom_angle_atom_site_label_3
_geom_angle
_geom_angle_site_symmetry_1
_geom_angle_site_symmetry_3
_geom_angle_publ_flag
Cl1 Bi1 Cl2 100.00(2) . . ?
Cl1 Bi1 S29 168.02(2) . . ?
Cl1 Bi1 S9 86.71(2) . . ?
Cl1 Bi1 S49 79.74(2) . . ?
Cl2 Bi1 S29 86.91(2) . . ?
Cl2 Bi1 S9 84.48(2) . . ?
Cl3 Bi1 Cl1 95.96(2) . . ?
Cl3 Bi1 Cl2 163.94(2) . . ?
Cl3 Bi1 S29 77.68(2) . . ?
Cl3 Bi1 S9 94.71(2) . . ?
Cl3 Bi1 S49 92.93(3) . . ?
S29 Bi1 S9 103.79(2) . . ?
S49 Bi1 Cl2 91.67(2) . . ?
S49 Bi1 S29 90.36(2) . . ?
S49 Bi1 S9 165.07(2) . . ?
C29 S29 Bi1 123.17(10) . . ?
C9 S9 Bi1 111.37(10) . . ?
C49 S49 Bi1 104.84(10) . . ?
C42 S41 C45 91.16(15) . . ?
C2 S1 C5 91.44(14) . . ?
C22 S21 C25 91.50(16) . . ?
H30A N30 H30B 120.0 . . ?
C29 N30 H30A 120.0 . . ?
C29 N30 H30B 120.0 . . ?
N27 N28 H28 120.5 . . ?
C29 N28 H28 120.5 . . ?
C29 N28 N27 119.0(2) . . ?
N7 N8 H8 121.2 . . ?
C9 N8 H8 121.2 . . ?
C9 N8 N7 117.6(2) . . ?
N47 N48 H48 121.2 . . ?
C49 N48 H48 121.2 . . ?
C49 N48 N47 117.7(2) . . ?
H10A N10 H10B 120.0 . . ?
C9 N10 H10A 120.0 . . ?
C9 N10 H10B 120.0 . . ?
C46 N47 N48 116.6(2) . . ?
C6 N7 N8 118.1(2) . . ?
C26 N27 N28 116.8(2) . . ?
H50A N50 H50B 120.0 . . ?
C49 N50 H50A 120.0 . . ?
C49 N50 H50B 120.0 . . ?
N30 C29 S29 124.5(2) . . ?
N30 C29 N28 118.8(3) . . ?
N28 C29 S29 116.7(2) . . ?
N48 C49 S49 120.4(2) . . ?
N50 C49 S49 121.3(2) . . ?
N50 C49 N48 118.3(3) . . ?
H26A C26' H26B 109.5 . . ?
H26A C26' H26C 109.5 . . ?
H26B C26' H26C 109.5 . . ?
C26 C26' H26A 109.5 . . ?
C26 C26' H26B 109.5 . . ?
C26 C26' H26C 109.5 . . ?
N8 C9 S9 120.2(2) . . ?
N10 C9 S9 121.6(2) . . ?
N10 C9 N8 118.0(3) . . ?
C45 C44 H44 123.6 . . ?
C45 C44 C43 112.7(3) . . ?
C43 C44 H44 123.6 . . ?
H46A C46' H46B 109.5 . . ?
H46A C46' H46C 109.5 . . ?
H46B C46' H46C 109.5 . . ?
C46 C46' H46A 109.5 . . ?
C46 C46' H46B 109.5 . . ?
C46 C46' H46C 109.5 . . ?
N27 C26 C26' 124.9(3) . . ?
N27 C26 C25 115.5(3) . . ?
C25 C26 C26' 119.5(3) . . ?
N47 C46 C46' 125.1(3) . . ?
N47 C46 C45 115.5(3) . . ?
C45 C46 C46' 119.3(3) . . ?
C44 C45 S41 111.3(2) . . ?
C44 C45 C46 127.9(3) . . ?
C46 C45 S41 120.8(2) . . ?
N7 C6 C6' 125.6(3) . . ?
N7 C6 C5 115.2(2) . . ?
C5 C6 C6' 119.1(2) . . ?
C3 C4 H4 123.7 . . ?
C5 C4 H4 123.7 . . ?
C5 C4 C3 112.6(3) . . ?
S21 C22 H22 123.7 . . ?
C23 C22 S21 112.6(3) . . ?
C23 C22 H22 123.7 . . ?
C25 C24 H24 123.8 . . ?
C25 C24 C23 112.4(3) . . ?
C23 C24 H24 123.8 . . ?
S1 C2 H2 123.7 . . ?
C3 C2 S1 112.7(2) . . ?
C3 C2 H2 123.7 . . ?
C4 C3 H3 123.8 . . ?
C2 C3 C4 112.5(3) . . ?
C2 C3 H3 123.8 . . ?
C6 C6' H6'A 109.5 . . ?
C6 C6' H6'B 109.5 . . ?
C6 C6' H6'C 109.5 . . ?
H6'A C6' H6'B 109.5 . . ?
H6'A C6' H6'C 109.5 . . ?
H6'B C6' H6'C 109.5 . . ?
C6 C5 S1 120.2(2) . . ?
C4 C5 S1 110.8(2) . . ?
C4 C5 C6 129.0(3) . . ?
S41 C42 H42 123.8 . . ?
C43 C42 S41 112.5(2) . . ?
C43 C42 H42 123.8 . . ?
C44 C43 H43 123.8 . . ?
C42 C43 C44 112.3(3) . . ?
C42 C43 H43 123.8 . . ?
C26 C25 S21 120.2(2) . . ?
C24 C25 S21 110.7(2) . . ?
C24 C25 C26 129.0(3) . . ?
C22 C23 C24 112.7(3) . . ?
C22 C23 H23 123.6 . . ?
C24 C23 H23 123.6 . . ?

loop_
_geom_bond_atom_site_label_1
_geom_bond_atom_site_label_2
_geom_bond_distance
_geom_bond_site_symmetry_2
_geom_bond_publ_flag
Bi1 Cl1 2.6554(7) . ?
Bi1 Cl2 2.7827(7) . ?
Bi1 Cl3 2.6000(7) . ?
Bi1 S29 2.8880(8) . ?
Bi1 S9 2.9299(8) . ?
Bi1 S49 2.7280(8) . ?
S29 C29 1.712(3) . ?
S9 C9 1.717(3) . ?
S49 C49 1.730(3) . ?
S41 C45 1.732(3) . ?
S41 C42 1.712(3) . ?
S1 C2 1.718(3) . ?
S1 C5 1.731(3) . ?
S21 C22 1.710(3) . ?
S21 C25 1.726(3) . ?
N30 H30A 0.8800 . ?
N30 H30B 0.8800 . ?
N30 C29 1.309(4) . ?
N28 H28 0.8800 . ?
N28 N27 1.383(3) . ?
N28 C29 1.341(4) . ?
N8 H8 0.8800 . ?
N8 N7 1.382(3) . ?
N8 C9 1.343(3) . ?
N48 H48 0.8800 . ?
N48 N47 1.390(3) . ?
N48 C49 1.332(4) . ?
N10 H10A 0.8800 . ?
N10 H10B 0.8800 . ?
N10 C9 1.310(3) . ?
N47 C46 1.290(4) . ?
N7 C6 1.291(3) . ?
N27 C26 1.288(4) . ?
N50 H50A 0.8800 . ?
N50 H50B 0.8800 . ?
N50 C49 1.304(4) . ?
C26' H26A 0.9800 . ?
C26' H26B 0.9800 . ?
C26' H26C 0.9800 . ?
C26' C26 1.497(4) . ?
C44 H44 0.9500 . ?
C44 C45 1.361(4) . ?
C44 C43 1.419(4) . ?
C46' H46A 0.9800 . ?
C46' H46B 0.9800 . ?
C46' H46C 0.9800 . ?
C46' C46 1.493(4) . ?
C26 C25 1.459(4) . ?
C46 C45 1.466(4) . ?
C6 C6' 1.502(4) . ?
C6 C5 1.464(4) . ?
C4 H4 0.9500 . ?
C4 C3 1.424(4) . ?
C4 C5 1.378(4) . ?
C22 H22 0.9500 . ?
C22 C23 1.342(5) . ?
C24 H24 0.9500 . ?
C24 C25 1.378(4) . ?
C24 C23 1.417(5) . ?
C2 H2 0.9500 . ?
C2 C3 1.347(4) . ?
C3 H3 0.9500 . ?
C6' H6'A 0.9800 . ?
C6' H6'B 0.9800 . ?
C6' H6'C 0.9800 . ?
C42 H42 0.9500 . ?
C42 C43 1.355(5) . ?
C43 H43 0.9500 . ?
C23 H23 0.9500 . ?

loop_
_geom_torsion_atom_site_label_1
_geom_torsion_atom_site_label_2
_geom_torsion_atom_site_label_3
_geom_torsion_atom_site_label_4
_geom_torsion
_geom_torsion_site_symmetry_1
_geom_torsion_site_symmetry_2
_geom_torsion_site_symmetry_3
_geom_torsion_site_symmetry_4
_geom_torsion_publ_flag
Bi1 S29 C29 N30 -28.8(3) . . . . ?
Bi1 S29 C29 N28 153.56(17) . . . . ?
Bi1 S9 C9 N8 59.9(2) . . . . ?
Bi1 S9 C9 N10 -124.2(2) . . . . ?
Bi1 S49 C49 N48 62.8(2) . . . . ?
Bi1 S49 C49 N50 -120.5(2) . . . . ?
S41 C42 C43 C44 -0.2(4) . . . . ?
S1 C2 C3 C4 0.2(4) . . . . ?
S21 C22 C23 C24 1.0(4) . . . . ?
N28 N27 C26 C26' -0.9(4) . . . . ?
N28 N27 C26 C25 -178.5(2) . . . . ?
N8 N7 C6 C6' -1.4(4) . . . . ?
N8 N7 C6 C5 176.3(2) . . . . ?
N48 N47 C46 C46' -0.4(4) . . . . ?
N48 N47 C46 C45 179.3(2) . . . . ?
N47 N48 C49 S49 179.38(19) . . . . ?
N47 N48 C49 N50 2.6(4) . . . . ?
N47 C46 C45 S41 0.0(4) . . . . ?
N47 C46 C45 C44 -178.5(3) . . . . ?
N7 N8 C9 S9 170.79(19) . . . . ?
N7 N8 C9 N10 -5.3(4) . . . . ?
N7 C6 C5 S1 1.1(4) . . . . ?
N7 C6 C5 C4 -179.8(3) . . . . ?
N27 N28 C29 S29 175.8(2) . . . . ?
N27 N28 C29 N30 -1.9(4) . . . . ?
N27 C26 C25 S21 -4.3(4) . . . . ?
N27 C26 C25 C24 171.5(3) . . . . ?
C29 N28 N27 C26 -178.5(3) . . . . ?
C49 N48 N47 C46 -171.4(3) . . . . ?
C26' C26 C25 S21 177.9(2) . . . . ?
C26' C26 C25 C24 -6.2(5) . . . . ?
C9 N8 N7 C6 -177.6(3) . . . . ?
C46' C46 C45 S41 179.7(2) . . . . ?
C46' C46 C45 C44 1.2(4) . . . . ?
C45 S41 C42 C43 0.7(3) . . . . ?
C45 C44 C43 C42 -0.6(4) . . . . ?
C22 S21 C25 C26 176.6(3) . . . . ?
C22 S21 C25 C24 0.0(3) . . . . ?
C2 S1 C5 C6 178.5(2) . . . . ?
C2 S1 C5 C4 -0.8(2) . . . . ?
C3 C4 C5 S1 1.0(3) . . . . ?
C3 C4 C5 C6 -178.2(3) . . . . ?
C6' C6 C5 S1 179.0(2) . . . . ?
C6' C6 C5 C4 -1.9(5) . . . . ?
C5 S1 C2 C3 0.3(3) . . . . ?
C5 C4 C3 C2 -0.8(4) . . . . ?
C42 S41 C45 C44 -1.0(2) . . . . ?
C42 S41 C45 C46 -179.7(2) . . . . ?
C43 C44 C45 S41 1.1(3) . . . . ?
C43 C44 C45 C46 179.7(3) . . . . ?
C25 S21 C22 C23 -0.6(3) . . . . ?
C25 C24 C23 C22 -1.0(5) . . . . ?
C23 C24 C25 S21 0.5(4) . . . . ?
C23 C24 C25 C26 -175.7(3) . . . . ?
